data_4106680
loop_
_publ_author_name
'Daishi Fujita'
'Asana Takahashi'
'Sota Sato'
'Makoto Fujita'

_publ_section_title
;
 Self-Assembly of Pt(II) Spherical Complexes via Temporary Labilization of
 the Metal-Ligand Association in 2,2,2-Trifluoroethanol
;
_journal_name_full 'Journal of the American Chemical Society'
_journal_page_first 13317
_journal_page_last 13319
_journal_paper_doi 10.1021/ja2059236
_journal_volume 133
_journal_year 2011
_chemical_compound_source 'synthesis as described'
_chemical_formula_moiety 'C336 H240 F48 N48 O24 Pt12'
_chemical_formula_sum 'C336 H240 F48 N48 O24 Pt12'
_chemical_formula_weight 8586.84
_chemical_name_systematic
;
 ?
;
_space_group_IT_number 221
_symmetry_cell_setting cubic
_symmetry_Int_Tables_number 221
_symmetry_space_group_name_Hall '-P 4 2 3'
_symmetry_space_group_name_H-M 'P m -3 m'
_atom_sites_solution_hydrogens geom
_atom_sites_solution_primary direct
_atom_sites_solution_secondary difmap
_audit_creation_date 2011-06-23T05:25:40-00:00
_audit_creation_method 'WinGX routine CIF_UPDATE'
_cell_angle_alpha 90
_cell_angle_beta 90
_cell_angle_gamma 90
_cell_formula_units_Z 1
_cell_length_a 30.8030(10)
_cell_length_b 30.8030(10)
_cell_length_c 30.8030(10)
_cell_measurement_reflns_used 0
_cell_measurement_temperature 293(2)
_cell_measurement_theta_max 0
_cell_measurement_theta_min 0
_cell_measurement_wavelength 0.71073
_cell_volume 29226.7(16)
_computing_molecular_graphics 'Ortep-3 for Windows (Farrugia, 1997)'
_computing_publication_material 'WinGX publication routines (Farrugia, 1999)'
_computing_structure_refinement 'SHELXL-97 (Sheldrick, 2008)'
_computing_structure_solution 'SUPERFLIP (Palatinus & Chapuis, 2007)'
_diffrn_ambient_temperature 293(2)
_diffrn_measured_fraction_theta_full 0.968
_diffrn_measured_fraction_theta_max 0.968
_diffrn_measurement_device_type 'Bruker P4'
_diffrn_measurement_method '\w scans'
_diffrn_radiation_probe x-ray
_diffrn_radiation_type synchrotron
_diffrn_radiation_wavelength 0.75
_diffrn_reflns_av_R_equivalents 0.1185
_diffrn_reflns_limit_h_max 27
_diffrn_reflns_limit_h_min -30
_diffrn_reflns_limit_k_max 30
_diffrn_reflns_limit_k_min -29
_diffrn_reflns_limit_l_max 30
_diffrn_reflns_limit_l_min -24
_diffrn_reflns_number 45954
_diffrn_reflns_theta_full 22.03
_diffrn_reflns_theta_max 22.03
_diffrn_reflns_theta_min 2.21
_exptl_absorpt_coefficient_mu 1.457
_exptl_absorpt_correction_type sphere
_exptl_crystal_colour colourless
_exptl_crystal_density_diffrn 0.488
_exptl_crystal_description prism
_exptl_crystal_F_000 4152
_exptl_crystal_size_max 0.10
_exptl_crystal_size_mid 0.10
_exptl_crystal_size_min 0.10
_refine_diff_density_max 0.554
_refine_diff_density_min -0.921
_refine_diff_density_rms 0.067
_refine_ls_extinction_method none
_refine_ls_goodness_of_fit_ref 1.24
_refine_ls_hydrogen_treatment constr
_refine_ls_matrix_type full
_refine_ls_number_parameters 87
_refine_ls_number_reflns 2925
_refine_ls_number_restraints 0
_refine_ls_restrained_S_all 1.24
_refine_ls_R_factor_all 0.1411
_refine_ls_R_factor_gt 0.1081
_refine_ls_shift/su_max 0
_refine_ls_shift/su_mean 0
_refine_ls_structure_factor_coef Fsqd
_refine_ls_weighting_details 'calc w=1/[\s^2^(Fo^2^)+(0.2000P)^2^+0.0000P] where P=(Fo^2^+2Fc^2^)/3'
_refine_ls_weighting_scheme calc
_refine_ls_wR_factor_gt 0.3217
_refine_ls_wR_factor_ref 0.3409
_reflns_number_gt 1965
_reflns_number_total 2925
_reflns_threshold_expression >2\s(I
_cod_data_source_file ja2059236_si_002.cif
_cod_data_source_block pt_sphere
_cod_original_cell_volume 29226.6(16)
_cod_database_code 4106680

loop_
_symmetry_equiv_pos_as_xyz
'x, y, z'
'x, -y, -z'
'-x, -y, z'
'-x, y, -z'
'-y, x, z'
'y, x, -z'
'y, -x, z'
'-y, -x, -z'
'y, z, x'
'-y, -z, x'
'y, -z, -x'
'-y, z, -x'
'-z, y, x'
'-z, -y, -x'
'z, -y, x'
'z, y, -x'
'z, x, y'
'-z, x, -y'
'-z, -x, y'
'z, -x, -y'
'-x, -z, -y'
'-x, z, y'
'x, -z, y'
'x, z, -y'
'-x, -y, -z'
'-x, y, z'
'x, y, -z'
'x, -y, z'
'y, -x, -z'
'-y, -x, z'
'-y, x, -z'
'y, x, z'
'-y, -z, -x'
'y, z, -x'
'-y, z, x'
'y, -z, x'
'z, -y, -x'
'z, y, x'
'-z, y, -x'
'-z, -y, x'
'-z, -x, -y'
'z, -x, y'
'z, x, -y'
'-z, x, y'
'x, z, y'
'x, -z, -y'
'-x, z, -y'
'-x, -z, y'

loop_
_atom_site_label
_atom_site_type_symbol
_atom_site_fract_x
_atom_site_fract_y
_atom_site_fract_z
_atom_site_U_iso_or_equiv
_atom_site_adp_type
_atom_site_occupancy
_atom_site_symmetry_multiplicity
_atom_site_calc_flag
_atom_site_refinement_flags
Pt1 Pt 0.30107(2) 0.30107(2) 0 0.1765(9) Uani 1 4 d S
N1 N 0.3344(4) 0.2686(3) 0.0461(2) 0.200(3) Uani 1 1 d G
C2 C 0.3120(2) 0.2331(3) 0.0626(3) 0.214(5) Uani 1 1 d G
H2 H 0.2851 0.2256 0.0512 0.257 Uiso 1 1 calc R
C3 C 0.3299(3) 0.2087(2) 0.0961(3) 0.232(6) Uani 1 1 d G
H3 H 0.3149 0.185 0.1071 0.278 Uiso 1 1 calc R
C4 C 0.3702(3) 0.2199(3) 0.1131(2) 0.200(3) Uani 1 1 d G
C5 C 0.3926(2) 0.2554(4) 0.0966(3) 0.221(5) Uani 1 1 d G
H5 H 0.4195 0.2629 0.108 0.265 Uiso 1 1 calc R
C6 C 0.3747(3) 0.2797(2) 0.0631(3) 0.211(5) Uani 1 1 d G
H6 H 0.3897 0.3035 0.052 0.253 Uiso 1 1 calc R
C7 C 0.3949(6) 0.1991(3) 0.1474(4) 0.200(3) Uani 1 1 d .
C8 C 0.4351(5) 0.2031(4) 0.1726(5) 0.241(6) Uani 1 1 d .
H8 H 0.4569 0.2235 0.1681 0.289 Uiso 1 1 calc R
O9 O 0.3715(3) 0.1647(3) 0.1647(3) 0.219(4) Uani 1 2 d S
F1 F 0.5 0.2474(17) 0 0.17(2) Uiso 0.25 4 d SP
F2 F 0.5 0.3333(9) 0.1467(9) 0.130(10) Uiso 0.25 2 d SP
F3 F 0.4034(4) 0.4034(4) 0 0.152(5) Uiso 0.5 4 d SP
F4 F 0.5 0.2859(10) 0.1363(10) 0.181(10) Uiso 0.25 2 d SP
F5 F 0.5 0.2636(11) 0 0.098(11) Uiso 0.25 4 d SP
F6 F 0.5 0.5 0.1162(4) 0.121(4) Uiso 1 8 d S
F7 F 0.1961(13) 0.1961(13) 0.1961(13) 0.17(2) Uiso 0.19 6 d SP
F8 F 0.2280(8) 0.2280(8) 0 0.145(10) Uiso 0.25 4 d SP
F9 F 0.1919(8) 0.1919(8) 0.0105(17) 0.137(16) Uiso 0.13 2 d SP
F10 F 0.5 0.3331(13) 0.1290(15) 0.094(14) Uiso 0.13 2 d SP
F11 F 0.3738(13) 0.3738(13) 0 0.121(16) Uiso 0.13 4 d SP
F12 F 0.5 0.5 0.1383(4) 0.117(4) Uiso 1 8 d S

loop_
_atom_site_aniso_label
_atom_site_aniso_U_11
_atom_site_aniso_U_22
_atom_site_aniso_U_33
_atom_site_aniso_U_23
_atom_site_aniso_U_13
_atom_site_aniso_U_12
Pt1 0.1875(9) 0.1875(9) 0.1547(10) 0 0 -0.0081(5)
N1 0.264(9) 0.161(5) 0.175(5) 0.027(4) 0.034(6) -0.018(5)
C2 0.253(13) 0.194(11) 0.195(11) 0.032(9) -0.053(9) 0.001(11)
C3 0.201(11) 0.209(11) 0.286(17) 0.028(12) -0.029(11) -0.071(9)
C4 0.264(9) 0.161(5) 0.175(5) 0.027(4) 0.034(6) -0.018(5)
C5 0.206(10) 0.215(12) 0.242(13) 0.020(9) -0.058(10) 0.029(10)
C6 0.182(10) 0.231(12) 0.219(12) 0.002(10) -0.014(9) -0.045(9)
C7 0.264(9) 0.161(5) 0.175(5) 0.027(4) 0.034(6) -0.018(5)
C8 0.255(15) 0.257(13) 0.210(11) 0.061(9) -0.039(11) -0.041(9)
O9 0.207(9) 0.225(6) 0.225(6) 0.024(9) -0.029(6) -0.029(6)

loop_
_atom_type_symbol
_atom_type_description
_atom_type_scat_dispersion_real
_atom_type_scat_dispersion_imag
_atom_type_scat_source
C C 0.0033 0.0016 'International Tables Vol C Tables 4.2.6.8 and 6.1.1.4'
H H 0 0 'International Tables Vol C Tables 4.2.6.8 and 6.1.1.4'
F F 0.0171 0.0103 'International Tables Vol C Tables 4.2.6.8 and 6.1.1.4'
N N 0.0061 0.0033 'International Tables Vol C Tables 4.2.6.8 and 6.1.1.4'
O O 0.0106 0.006 'International Tables Vol C Tables 4.2.6.8 and 6.1.1.4'
Pt Pt -1.7033 8.3905 'International Tables Vol C Tables 4.2.6.8 and 6.1.1.4'
Sb Sb -0.5866 1.5461 'International Tables Vol C Tables 4.2.6.8 and 6.1.1.4'

loop_
_geom_angle_atom_site_label_1
_geom_angle_atom_site_label_2
_geom_angle_atom_site_label_3
_geom_angle
_geom_angle_site_symmetry_1
_geom_angle_site_symmetry_3
N1 Pt1 N1 89.4(4) . 27
N1 Pt1 N1 90.6(4) . 32
N1 Pt1 N1 178.9(7) 27 32
N1 Pt1 N1 178.9(7) . 6
N1 Pt1 N1 90.6(4) 27 6
N1 Pt1 N1 89.4(4) 32 6
C2 N1 C6 120 . .
C2 N1 Pt1 113.2(8) . .
C6 N1 Pt1 126.7(8) . .
C3 C2 N1 120 . .
C3 C2 H2 120 . .
N1 C2 H2 120 . .
C4 C3 C2 120 . .
C4 C3 H3 120 . .
C2 C3 H3 120 . .
C3 C4 C5 120 . .
C3 C4 C7 129.3(11) . .
C5 C4 C7 110.7(11) . .
C6 C5 C4 120 . .
C6 C5 H5 120 . .
C4 C5 H5 120 . .
C5 C6 N1 120 . .
C5 C6 H6 120 . .
N1 C6 H6 120 . .
O9 C7 C4 110.1(14) . .
O9 C7 C8 107.4(12) . .
C4 C7 C8 142.3(11) . .
C8 C8 C7 108.3(6) 45 .
C8 C8 H8 125.8 45 .
C7 C8 H8 125.8 . .
C7 O9 C7 108.5(16) 45 .
F10 F2 F4 77(6) . .
F10 F4 F2 21.1(19) . .
F9 F8 F9 23(4) 27 .
F9 F9 F8 78.4(19) 27 .
F2 F10 F4 82(6) . .

loop_
_geom_bond_atom_site_label_1
_geom_bond_atom_site_label_2
_geom_bond_distance
_geom_bond_site_symmetry_2
Pt1 N1 2.017(7) .
Pt1 N1 2.017(7) 27
Pt1 N1 2.017(7) 32
Pt1 N1 2.017(7) 6
N1 C2 1.39 .
N1 C6 1.39 .
C2 C3 1.39 .
C2 H2 0.93 .
C3 C4 1.39 .
C3 H3 0.93 .
C4 C5 1.39 .
C4 C7 1.451(16) .
C5 C6 1.39 .
C5 H5 0.93 .
C6 H6 0.93 .
C7 O9 1.387(11) .
C7 C8 1.469(17) .
C8 C8 1.33(2) 45
C8 H8 0.93 .
O9 C7 1.387(11) 45
F2 F10 0.54(5) .
F2 F4 1.49(4) .
F3 F11 1.29(5) .
F4 F10 1.47(5) .
F6 F12 0.681(14) .
F8 F9 1.60(5) 27
F8 F9 1.60(5) .
F9 F9 0.64(11) 27

loop_
_geom_torsion_atom_site_label_1
_geom_torsion_atom_site_label_2
_geom_torsion_atom_site_label_3
_geom_torsion_atom_site_label_4
_geom_torsion
_geom_torsion_site_symmetry_1
_geom_torsion_site_symmetry_4
N1 Pt1 N1 C2 -97.8(4) 27 .
N1 Pt1 N1 C2 83.3(5) 32 .
N1 Pt1 N1 C2 172.7(6) 6 .
N1 Pt1 N1 C6 85.7(5) 27 .
N1 Pt1 N1 C6 -93.2(6) 32 .
N1 Pt1 N1 C6 -3.8(4) 6 .
C6 N1 C2 C3 0 . .
Pt1 N1 C2 C3 -176.8(5) . .
N1 C2 C3 C4 0 . .
C2 C3 C4 C5 0 . .
C2 C3 C4 C7 -179.3(9) . .
C3 C4 C5 C6 0 . .
C7 C4 C5 C6 179.4(8) . .
C4 C5 C6 N1 0 . .
C2 N1 C6 C5 0 . .
Pt1 N1 C6 C5 176.3(5) . .
C3 C4 C7 O9 -2.9(14) . .
C5 C4 C7 O9 177.8(8) . .
C3 C4 C7 C8 -177.1(15) . .
C5 C4 C7 C8 4(2) . .
O9 C7 C8 C8 0.0(11) . 45
C4 C7 C8 C8 174.3(14) . 45
C4 C7 O9 C7 -176.3(6) . 45
C8 C7 O9 C7 0.0(17) . 45
